data_4104784
loop_
_publ_author_name
'Xiaotao Pu'
'Xiangbing Qi'
'Joseph M. Ready'

_publ_section_title
;
 Allenes in Asymmetric Catalysis: Asymmetric Ring Opening of meso-Epoxides
 Catalyzed by Allene-Containing Phosphine Oxides
;
_journal_name_full 'Journal of the American Chemical Society'
_journal_page_first 10364
_journal_page_last 10365
_journal_paper_doi 10.1021/ja9041127
_journal_volume 131
_journal_year 2009
_chemical_absolute_configuration ad
_chemical_formula_moiety 'C51 H38 P2 O2, H2 O'
_chemical_formula_sum 'C51 H40 O3 P2'
_chemical_formula_weight 762.77
_chemical_name_systematic
;
 ?
;
_space_group_IT_number 4
_symmetry_cell_setting monoclinic
_symmetry_space_group_name_Hall 'P 2yb'
_symmetry_space_group_name_H-M 'P 1 21 1'
_atom_sites_solution_hydrogens geom
_atom_sites_solution_primary direct
_atom_sites_solution_secondary difmap
_audit_creation_method SHELXL-97
_cell_angle_alpha 90.00
_cell_angle_beta 96.834(2)
_cell_angle_gamma 90.00
_cell_formula_units_Z 2
_cell_length_a 10.8456(4)
_cell_length_b 16.0031(5)
_cell_length_c 11.1904(5)
_cell_measurement_reflns_used 13715
_cell_measurement_temperature 173(2)
_cell_measurement_theta_max 72.5
_cell_measurement_theta_min 4.0
_cell_volume 1928.44(13)
_computing_cell_refinement 'CrystalClear (Rigaku Inc., 2008)'
_computing_data_collection 'CrystalClear (Rigaku Inc., 2008)'
_computing_data_reduction 'CrystalClear (Rigaku Inc., 2008)'
_computing_molecular_graphics 'XP SHELXTL/PC, Siemens Analytical'
_computing_structure_refinement 'XL SHELXTL/PC, Siemens Analytical'
_computing_structure_solution
;

SIR97 - Altomare A., Burla M.C., Camalli M., Cascarano G.L., Giacovazzo C., 
Guagliardi A., Moliterni A.G.G., Polidori G.,Spagna R.
;
_diffrn_ambient_temperature 173(2)
_diffrn_measured_fraction_theta_full 0.835
_diffrn_measured_fraction_theta_max 0.835
_diffrn_measurement_device_type 'Rigaku R-Axis Spider'
_diffrn_measurement_method \w-scans
_diffrn_radiation_monochromator graphite
_diffrn_radiation_source 'fine-focus sealed tube'
_diffrn_radiation_type CuK\a
_diffrn_radiation_wavelength 1.54180
_diffrn_reflns_av_R_equivalents 0.0583
_diffrn_reflns_av_sigmaI/netI 0.0775
_diffrn_reflns_limit_h_max 13
_diffrn_reflns_limit_h_min -12
_diffrn_reflns_limit_k_max 18
_diffrn_reflns_limit_k_min -19
_diffrn_reflns_limit_l_max 11
_diffrn_reflns_limit_l_min -11
_diffrn_reflns_number 13679
_diffrn_reflns_theta_full 72.40
_diffrn_reflns_theta_max 72.40
_diffrn_reflns_theta_min 6.66
_exptl_absorpt_coefficient_mu 1.378
_exptl_absorpt_correction_T_max 0.87
_exptl_absorpt_correction_T_min 0.64
_exptl_absorpt_correction_type multi-scan
_exptl_absorpt_process_details 'ABSCOR; Higashi, 1995'
_exptl_crystal_colour colorless
_exptl_crystal_density_diffrn 1.314
_exptl_crystal_description needles
_exptl_crystal_F_000 800
_exptl_crystal_size_max 0.30
_exptl_crystal_size_mid 0.10
_exptl_crystal_size_min 0.10
_refine_diff_density_max 0.293
_refine_diff_density_min -0.338
_refine_diff_density_rms 0.065
_refine_ls_abs_structure_details 'Flack H D (1983), Acta Cryst. A39, 876-881'
_refine_ls_abs_structure_Flack 0.03(3)
_refine_ls_extinction_method none
_refine_ls_goodness_of_fit_ref 1.145
_refine_ls_hydrogen_treatment mixed
_refine_ls_matrix_type full
_refine_ls_number_parameters 514
_refine_ls_number_reflns 4920
_refine_ls_number_restraints 1
_refine_ls_restrained_S_all 1.145
_refine_ls_R_factor_all 0.0829
_refine_ls_R_factor_gt 0.0583
_refine_ls_shift/su_max 0.001
_refine_ls_shift/su_mean 0.000
_refine_ls_structure_factor_coef Fsqd
_refine_ls_weighting_details 'calc w=1/[\s^2^(Fo^2^)+(0.0001P)^2^+2.3390P] where P=(Fo^2^+2Fc^2^)/3'
_refine_ls_weighting_scheme calc
_refine_ls_wR_factor_gt 0.1005
_refine_ls_wR_factor_ref 0.1219
_reflns_number_gt 3864
_reflns_number_total 4920
_reflns_threshold_expression >2sigma(I)
_cod_data_source_file ja9041127_si_002.cif
_cod_data_source_block shelxl
_cod_database_code 4104784

loop_
_symmetry_equiv_pos_as_xyz
'x, y, z'
'-x, y+1/2, -z'

loop_
_atom_site_label
_atom_site_type_symbol
_atom_site_fract_x
_atom_site_fract_y
_atom_site_fract_z
_atom_site_U_iso_or_equiv
_atom_site_adp_type
_atom_site_occupancy
_atom_site_symmetry_multiplicity
_atom_site_calc_flag
_atom_site_refinement_flags
P1 P -0.04559(14) 0.23720(10) 0.06206(16) 0.0334(4) Uani 1 1 d .
P2 P 0.57018(14) 0.13592(10) 0.38889(17) 0.0355(5) Uani 1 1 d .
O1 O -0.0261(3) 0.1836(2) 0.1717(4) 0.0340(11) Uani 1 1 d .
O2 O 0.4805(3) 0.1239(3) 0.4783(4) 0.0416(11) Uani 1 1 d .
O1W O 0.2797(6) 0.0854(5) 0.5916(6) 0.075(2) Uani 1 1 d .
H1WA H 0.328(10) 0.115(8) 0.562(10) 0.16(6) Uiso 1 1 d .
H1WB H 0.263(8) 0.033(6) 0.537(9) 0.14(4) Uiso 1 1 d .
C1 C -0.0684(5) 0.3464(4) 0.0949(7) 0.0371(18) Uani 1 1 d .
C2 C -0.0649(5) 0.4096(4) 0.0097(6) 0.0374(17) Uani 1 1 d .
H2A H -0.0461 0.3965 -0.0689 0.045 Uiso 1 1 calc R
C3 C -0.0890(6) 0.4912(4) 0.0397(7) 0.044(2) Uani 1 1 d .
H3A H -0.0867 0.5341 -0.0186 0.053 Uiso 1 1 calc R
C4 C -0.1161(6) 0.5109(4) 0.1534(7) 0.0433(19) Uani 1 1 d .
H4A H -0.1346 0.5669 0.1728 0.052 Uiso 1 1 calc R
C5 C -0.1164(5) 0.4491(4) 0.2388(7) 0.0433(19) Uani 1 1 d .
H5A H -0.1319 0.4631 0.3181 0.052 Uiso 1 1 calc R
C6 C -0.0943(5) 0.3664(4) 0.2102(7) 0.0402(18) Uani 1 1 d .
H6A H -0.0968 0.3239 0.2691 0.048 Uiso 1 1 calc R
C7 C -0.1836(5) 0.2029(4) -0.0342(6) 0.0310(16) Uani 1 1 d .
C8 C -0.2555(5) 0.2542(4) -0.1169(6) 0.0391(18) Uani 1 1 d .
H8A H -0.2302 0.3101 -0.1292 0.047 Uiso 1 1 calc R
C9 C -0.3637(5) 0.2235(4) -0.1808(6) 0.0398(17) Uani 1 1 d .
H9A H -0.4125 0.2585 -0.2364 0.048 Uiso 1 1 calc R
C10 C -0.4002(5) 0.1422(4) -0.1637(6) 0.0428(18) Uani 1 1 d .
H10A H -0.4741 0.1216 -0.2080 0.051 Uiso 1 1 calc R
C11 C -0.3309(6) 0.0907(4) -0.0834(6) 0.0429(18) Uani 1 1 d .
H11A H -0.3572 0.0351 -0.0711 0.051 Uiso 1 1 calc R
C12 C -0.2198(5) 0.1217(4) -0.0190(6) 0.0369(16) Uani 1 1 d .
H12A H -0.1701 0.0860 0.0348 0.044 Uiso 1 1 calc R
C13 C 0.0826(5) 0.2335(4) -0.0276(5) 0.0290(14) Uani 1 1 d .
C14 C 0.0613(5) 0.2509(4) -0.1505(6) 0.0334(16) Uani 1 1 d .
H14A H -0.0207 0.2643 -0.1847 0.040 Uiso 1 1 calc R
C15 C 0.1544(5) 0.2493(4) -0.2246(6) 0.0360(17) Uani 1 1 d .
H15A H 0.1374 0.2640 -0.3072 0.043 Uiso 1 1 calc R
C16 C 0.2719(5) 0.2263(4) -0.1770(6) 0.0399(17) Uani 1 1 d .
H16A H 0.3366 0.2233 -0.2272 0.048 Uiso 1 1 calc R
C17 C 0.2965(6) 0.2071(3) -0.0540(6) 0.0361(17) Uani 1 1 d .
H17A H 0.3776 0.1901 -0.0219 0.043 Uiso 1 1 calc R
C18 C 0.2037(5) 0.2125(3) 0.0217(6) 0.0333(17) Uani 1 1 d .
C19 C 0.2370(5) 0.2695(4) 0.2384(6) 0.0298(17) Uani 1 1 d .
C20 C 0.2374(5) 0.2537(4) 0.3604(7) 0.0418(19) Uani 1 1 d .
H20A H 0.2419 0.1978 0.3890 0.050 Uiso 1 1 calc R
C21 C 0.2314(5) 0.3188(4) 0.4404(6) 0.0397(18) Uani 1 1 d .
H21A H 0.2326 0.3079 0.5239 0.048 Uiso 1 1 calc R
C22 C 0.2236(6) 0.4005(4) 0.3979(7) 0.0424(19) Uani 1 1 d .
H22A H 0.2173 0.4452 0.4527 0.051 Uiso 1 1 calc R
C23 C 0.2247(5) 0.4173(4) 0.2783(7) 0.0387(17) Uani 1 1 d .
H23A H 0.2214 0.4734 0.2502 0.046 Uiso 1 1 calc R
C24 C 0.2308(5) 0.3514(4) 0.1980(6) 0.0355(17) Uani 1 1 d .
H24A H 0.2306 0.3626 0.1147 0.043 Uiso 1 1 calc R
C25 C 0.2437(5) 0.1991(3) 0.1531(6) 0.0305(16) Uani 1 1 d .
C26 C 0.2895(5) 0.1260(4) 0.1903(5) 0.0341(16) Uani 1 1 d .
C27 C 0.3293(5) 0.0527(4) 0.2342(6) 0.0330(17) Uani 1 1 d .
C28 C 0.2449(5) -0.0052(4) 0.2916(6) 0.0327(17) Uani 1 1 d .
C29 C 0.1197(5) 0.0157(4) 0.2927(6) 0.0361(17) Uani 1 1 d .
H29A H 0.0873 0.0652 0.2541 0.043 Uiso 1 1 calc R
C30 C 0.0434(6) -0.0360(4) 0.3502(6) 0.0421(18) Uani 1 1 d .
H30A H -0.0415 -0.0214 0.3503 0.051 Uiso 1 1 calc R
C31 C 0.0878(5) -0.1091(4) 0.4080(6) 0.0354(17) Uani 1 1 d .
H31A H 0.0344 -0.1442 0.4472 0.042 Uiso 1 1 calc R
C32 C 0.2119(6) -0.1291(4) 0.4070(6) 0.0404(18) Uani 1 1 d .
H32A H 0.2439 -0.1789 0.4453 0.048 Uiso 1 1 calc R
C33 C 0.2893(5) -0.0779(4) 0.3513(6) 0.0379(18) Uani 1 1 d .
H33A H 0.3745 -0.0922 0.3535 0.046 Uiso 1 1 calc R
C34 C 0.4561(5) 0.0223(3) 0.2178(6) 0.0300(15) Uani 1 1 d .
C35 C 0.4611(6) -0.0432(4) 0.1352(6) 0.0355(17) Uani 1 1 d .
H35A H 0.3862 -0.0633 0.0922 0.043 Uiso 1 1 calc R
C36 C 0.5734(6) -0.0792(4) 0.1151(6) 0.0422(18) Uani 1 1 d .
H36A H 0.5746 -0.1238 0.0592 0.051 Uiso 1 1 calc R
C37 C 0.6832(6) -0.0504(4) 0.1759(6) 0.0421(19) Uani 1 1 d .
H37A H 0.7602 -0.0751 0.1632 0.050 Uiso 1 1 calc R
C38 C 0.6791(5) 0.0153(4) 0.2559(6) 0.0412(18) Uani 1 1 d .
H38A H 0.7550 0.0355 0.2969 0.049 Uiso 1 1 calc R
C39 C 0.5679(6) 0.0533(4) 0.2791(6) 0.0349(17) Uani 1 1 d .
C40 C 0.7289(5) 0.1410(4) 0.4605(6) 0.0302(15) Uani 1 1 d .
C41 C 0.7510(5) 0.1163(3) 0.5797(6) 0.0368(17) Uani 1 1 d .
H41A H 0.6841 0.0997 0.6220 0.044 Uiso 1 1 calc R
C42 C 0.8732(6) 0.1159(4) 0.6376(6) 0.0396(18) Uani 1 1 d .
H42A H 0.8897 0.1010 0.7201 0.048 Uiso 1 1 calc R
C43 C 0.9690(5) 0.1377(4) 0.5728(6) 0.0377(17) Uani 1 1 d .
H43A H 1.0523 0.1334 0.6098 0.045 Uiso 1 1 calc R
C44 C 0.9467(5) 0.1653(4) 0.4568(6) 0.0371(18) Uani 1 1 d .
H44A H 1.0138 0.1828 0.4154 0.044 Uiso 1 1 calc R
C45 C 0.8262(5) 0.1677(3) 0.3994(6) 0.0349(17) Uani 1 1 d .
H45A H 0.8103 0.1874 0.3189 0.042 Uiso 1 1 calc R
C46 C 0.5555(5) 0.2338(4) 0.3093(6) 0.0303(15) Uani 1 1 d .
C47 C 0.5825(5) 0.2438(4) 0.1922(6) 0.0381(17) Uani 1 1 d .
H47A H 0.5969 0.1959 0.1457 0.046 Uiso 1 1 calc R
C48 C 0.5887(5) 0.3218(4) 0.1422(6) 0.0401(18) Uani 1 1 d .
H48A H 0.6071 0.3276 0.0617 0.048 Uiso 1 1 calc R
C49 C 0.5679(6) 0.3922(4) 0.2099(8) 0.047(2) Uani 1 1 d .
H49A H 0.5740 0.4463 0.1761 0.056 Uiso 1 1 calc R
C50 C 0.5390(6) 0.3839(4) 0.3244(8) 0.048(2) Uani 1 1 d .
H50A H 0.5228 0.4322 0.3693 0.058 Uiso 1 1 calc R
C51 C 0.5329(5) 0.3052(4) 0.3760(6) 0.0399(18) Uani 1 1 d .
H51A H 0.5135 0.2998 0.4562 0.048 Uiso 1 1 calc R

loop_
_atom_site_aniso_label
_atom_site_aniso_U_11
_atom_site_aniso_U_22
_atom_site_aniso_U_33
_atom_site_aniso_U_23
_atom_site_aniso_U_13
_atom_site_aniso_U_12
P1 0.0309(8) 0.0305(9) 0.0391(12) 0.0007(8) 0.0050(8) 0.0004(7)
P2 0.0304(8) 0.0343(9) 0.0413(13) -0.0028(8) 0.0021(8) -0.0017(7)
O1 0.031(2) 0.031(2) 0.040(3) 0.0040(19) 0.007(2) -0.0001(18)
O2 0.036(2) 0.050(3) 0.040(3) -0.002(2) 0.010(2) -0.002(2)
O1W 0.075(4) 0.061(4) 0.094(6) -0.004(4) 0.035(4) -0.008(3)
C1 0.033(3) 0.032(4) 0.046(5) -0.003(3) 0.002(3) -0.002(3)
C2 0.033(3) 0.034(4) 0.045(5) 0.004(3) 0.002(3) 0.000(3)
C3 0.043(4) 0.037(4) 0.049(6) 0.003(3) -0.008(4) 0.000(3)
C4 0.042(4) 0.036(4) 0.049(6) -0.006(4) -0.003(4) 0.006(3)
C5 0.038(4) 0.048(4) 0.044(5) -0.016(4) 0.007(4) -0.003(3)
C6 0.034(4) 0.044(4) 0.043(5) 0.001(3) 0.005(3) 0.001(3)
C7 0.031(3) 0.031(3) 0.034(5) 0.001(3) 0.016(3) 0.004(3)
C8 0.041(4) 0.033(4) 0.043(5) -0.009(3) 0.005(3) 0.005(3)
C9 0.030(3) 0.046(4) 0.042(5) -0.008(3) 0.003(3) 0.006(3)
C10 0.026(3) 0.045(4) 0.058(5) -0.011(4) 0.010(3) -0.010(3)
C11 0.037(4) 0.042(4) 0.050(5) 0.000(3) 0.007(3) -0.009(3)
C12 0.035(3) 0.041(4) 0.036(5) -0.003(3) 0.014(3) 0.007(3)
C13 0.037(3) 0.027(3) 0.025(4) 0.004(3) 0.013(3) -0.001(3)
C14 0.028(3) 0.037(4) 0.036(5) 0.001(3) 0.009(3) -0.002(3)
C15 0.031(3) 0.043(4) 0.034(5) -0.001(3) 0.000(3) -0.002(3)
C16 0.036(4) 0.042(4) 0.043(5) -0.002(3) 0.013(3) -0.005(3)
C17 0.032(3) 0.027(3) 0.049(5) 0.002(3) 0.002(3) -0.003(3)
C18 0.027(3) 0.028(3) 0.044(5) -0.007(3) 0.001(3) 0.004(2)
C19 0.019(3) 0.030(3) 0.040(5) 0.006(3) 0.002(3) -0.006(2)
C20 0.033(3) 0.038(4) 0.052(5) 0.007(4) -0.005(3) 0.002(3)
C21 0.033(3) 0.059(5) 0.029(5) -0.005(4) 0.013(3) -0.006(3)
C22 0.041(4) 0.039(4) 0.051(6) -0.010(4) 0.016(4) -0.009(3)
C23 0.040(4) 0.038(4) 0.038(5) 0.005(3) 0.007(4) 0.001(3)
C24 0.033(3) 0.034(4) 0.040(5) 0.000(3) 0.006(3) 0.001(3)
C25 0.018(3) 0.028(3) 0.046(5) 0.004(3) 0.007(3) -0.003(2)
C26 0.029(3) 0.042(4) 0.030(4) 0.002(3) -0.001(3) -0.005(3)
C27 0.027(3) 0.027(3) 0.044(5) -0.001(3) -0.001(3) -0.005(3)
C28 0.028(3) 0.032(3) 0.036(5) -0.009(3) -0.003(3) -0.005(3)
C29 0.036(4) 0.035(4) 0.037(5) 0.000(3) 0.003(3) -0.001(3)
C30 0.027(3) 0.044(4) 0.056(5) -0.002(4) 0.005(3) 0.006(3)
C31 0.031(3) 0.042(4) 0.034(5) -0.005(3) 0.008(3) -0.006(3)
C32 0.044(4) 0.033(4) 0.043(5) 0.004(3) 0.002(4) -0.001(3)
C33 0.025(3) 0.034(4) 0.053(5) 0.004(3) -0.004(3) 0.002(3)
C34 0.029(3) 0.032(3) 0.032(4) 0.002(3) 0.012(3) -0.002(3)
C35 0.034(3) 0.034(3) 0.039(5) -0.005(3) 0.007(3) 0.000(3)
C36 0.048(4) 0.038(4) 0.040(5) -0.006(3) 0.002(4) 0.004(3)
C37 0.032(3) 0.035(4) 0.058(5) -0.001(4) 0.002(3) 0.004(3)
C38 0.027(3) 0.040(4) 0.055(5) -0.002(4) -0.002(3) 0.005(3)
C39 0.036(4) 0.035(4) 0.032(5) 0.002(3) -0.002(3) 0.000(3)
C40 0.036(3) 0.027(3) 0.026(4) -0.004(3) -0.002(3) 0.006(3)
C41 0.038(4) 0.032(4) 0.041(5) 0.000(3) 0.004(3) -0.001(3)
C42 0.039(4) 0.044(4) 0.035(5) -0.003(3) 0.002(3) 0.000(3)
C43 0.031(3) 0.044(4) 0.037(5) -0.002(3) -0.003(3) -0.002(3)
C44 0.030(3) 0.041(4) 0.041(5) -0.002(3) 0.009(3) -0.002(3)
C45 0.036(3) 0.033(3) 0.036(5) -0.002(3) 0.004(3) -0.003(3)
C46 0.029(3) 0.028(3) 0.033(5) -0.001(3) 0.002(3) 0.001(3)
C47 0.032(3) 0.036(4) 0.045(5) 0.006(3) 0.001(3) 0.010(3)
C48 0.030(3) 0.056(4) 0.036(5) 0.010(4) 0.011(3) 0.007(3)
C49 0.032(4) 0.048(4) 0.060(6) 0.006(4) -0.001(4) 0.005(3)
C50 0.043(4) 0.035(4) 0.062(6) -0.007(4) -0.013(4) 0.003(3)
C51 0.028(3) 0.044(4) 0.047(5) -0.007(4) 0.001(3) 0.008(3)

loop_
_atom_type_symbol
_atom_type_description
_atom_type_scat_dispersion_real
_atom_type_scat_dispersion_imag
_atom_type_scat_source
C C 0.0181 0.0091 'International Tables Vol C Tables 4.2.6.8 and 6.1.1.4'
H H 0.0000 0.0000 'International Tables Vol C Tables 4.2.6.8 and 6.1.1.4'
O O 0.0492 0.0322 'International Tables Vol C Tables 4.2.6.8 and 6.1.1.4'
P P 0.2955 0.4335 'International Tables Vol C Tables 4.2.6.8 and 6.1.1.4'

loop_
_geom_angle_atom_site_label_1
_geom_angle_atom_site_label_2
_geom_angle_atom_site_label_3
_geom_angle
O1 P1 C1 113.4(3)
O1 P1 C13 113.2(2)
C1 P1 C13 106.1(3)
O1 P1 C7 109.9(3)
C1 P1 C7 106.8(3)
C13 P1 C7 107.1(3)
O2 P2 C46 114.8(3)
O2 P2 C39 114.0(3)
C46 P2 C39 107.9(3)
O2 P2 C40 111.8(3)
C46 P2 C40 101.7(3)
C39 P2 C40 105.6(3)
H1WA O1W H1WB 108(10)
C6 C1 C2 119.5(6)
C6 C1 P1 117.3(5)
C2 C1 P1 123.1(6)
C3 C2 C1 119.9(7)
C3 C2 H2A 120.0
C1 C2 H2A 120.0
C4 C3 C2 120.6(7)
C4 C3 H3A 119.7
C2 C3 H3A 119.7
C3 C4 C5 119.7(6)
C3 C4 H4A 120.1
C5 C4 H4A 120.1
C4 C5 C6 120.7(7)
C4 C5 H5A 119.7
C6 C5 H5A 119.7
C5 C6 C1 119.5(7)
C5 C6 H6A 120.2
C1 C6 H6A 120.2
C12 C7 C8 119.4(5)
C12 C7 P1 116.0(5)
C8 C7 P1 124.5(5)
C9 C8 C7 120.1(6)
C9 C8 H8A 120.0
C7 C8 H8A 120.0
C10 C9 C8 120.1(6)
C10 C9 H9A 120.0
C8 C9 H9A 120.0
C11 C10 C9 120.8(6)
C11 C10 H10A 119.6
C9 C10 H10A 119.6
C10 C11 C12 119.2(6)
C10 C11 H11A 120.4
C12 C11 H11A 120.4
C7 C12 C11 120.4(6)
C7 C12 H12A 119.8
C11 C12 H12A 119.8
C14 C13 C18 118.2(6)
C14 C13 P1 119.5(4)
C18 C13 P1 122.3(5)
C15 C14 C13 122.8(6)
C15 C14 H14A 118.6
C13 C14 H14A 118.6
C16 C15 C14 118.9(6)
C16 C15 H15A 120.5
C14 C15 H15A 120.5
C15 C16 C17 119.9(6)
C15 C16 H16A 120.1
C17 C16 H16A 120.1
C18 C17 C16 121.1(6)
C18 C17 H17A 119.5
C16 C17 H17A 119.5
C17 C18 C13 119.1(6)
C17 C18 C25 116.3(5)
C13 C18 C25 124.6(6)
C24 C19 C20 119.2(6)
C24 C19 C25 120.9(6)
C20 C19 C25 119.9(5)
C21 C20 C19 120.3(6)
C21 C20 H20A 119.8
C19 C20 H20A 119.8
C20 C21 C22 119.6(7)
C20 C21 H21A 120.2
C22 C21 H21A 120.2
C23 C22 C21 120.9(7)
C23 C22 H22A 119.6
C21 C22 H22A 119.6
C22 C23 C24 119.3(6)
C22 C23 H23A 120.4
C24 C23 H23A 120.4
C19 C24 C23 120.7(7)
C19 C24 H24A 119.6
C23 C24 H24A 119.6
C26 C25 C19 121.1(6)
C26 C25 C18 119.4(6)
C19 C25 C18 119.4(5)
C25 C26 C27 175.4(7)
C26 C27 C34 120.5(6)
C26 C27 C28 121.2(6)
C34 C27 C28 118.1(5)
C33 C28 C29 118.3(6)
C33 C28 C27 121.7(5)
C29 C28 C27 119.9(6)
C30 C29 C28 119.7(6)
C30 C29 H29A 120.1
C28 C29 H29A 120.1
C29 C30 C31 121.7(6)
C29 C30 H30A 119.2
C31 C30 H30A 119.2
C32 C31 C30 118.2(6)
C32 C31 H31A 120.9
C30 C31 H31A 120.9
C33 C32 C31 120.8(6)
C33 C32 H32A 119.6
C31 C32 H32A 119.6
C32 C33 C28 121.2(6)
C32 C33 H33A 119.4
C28 C33 H33A 119.4
C35 C34 C39 119.0(6)
C35 C34 C27 115.7(5)
C39 C34 C27 125.3(5)
C36 C35 C34 121.3(6)
C36 C35 H35A 119.3
C34 C35 H35A 119.3
C37 C36 C35 120.2(6)
C37 C36 H36A 119.9
C35 C36 H36A 119.9
C36 C37 C38 118.8(6)
C36 C37 H37A 120.6
C38 C37 H37A 120.6
C37 C38 C39 122.9(6)
C37 C38 H38A 118.5
C39 C38 H38A 118.5
C38 C39 C34 117.8(6)
C38 C39 P2 120.1(5)
C34 C39 P2 122.1(5)
C41 C40 C45 120.4(5)
C41 C40 P2 117.4(5)
C45 C40 P2 122.2(5)
C40 C41 C42 119.5(6)
C40 C41 H41A 120.3
C42 C41 H41A 120.3
C43 C42 C41 119.0(6)
C43 C42 H42A 120.5
C41 C42 H42A 120.5
C44 C43 C42 121.4(6)
C44 C43 H43A 119.3
C42 C43 H43A 119.3
C43 C44 C45 120.0(6)
C43 C44 H44A 120.0
C45 C44 H44A 120.0
C44 C45 C40 119.5(6)
C44 C45 H45A 120.3
C40 C45 H45A 120.3
C47 C46 C51 118.6(6)
C47 C46 P2 123.5(5)
C51 C46 P2 117.2(5)
C48 C47 C46 121.1(7)
C48 C47 H47A 119.5
C46 C47 H47A 119.5
C47 C48 C49 119.8(7)
C47 C48 H48A 120.1
C49 C48 H48A 120.1
C50 C49 C48 120.2(7)
C50 C49 H49A 119.9
C48 C49 H49A 119.9
C49 C50 C51 120.5(7)
C49 C50 H50A 119.8
C51 C50 H50A 119.8
C50 C51 C46 119.8(7)
C50 C51 H51A 120.1
C46 C51 H51A 120.1

loop_
_geom_bond_atom_site_label_1
_geom_bond_atom_site_label_2
_geom_bond_distance
P1 O1 1.491(4)
P1 C1 1.808(6)
P1 C13 1.809(6)
P1 C7 1.822(6)
P2 O2 1.488(4)
P2 C46 1.799(6)
P2 C39 1.803(6)
P2 C40 1.812(5)
O1W H1WA 0.81(12)
O1W H1WB 1.04(10)
C1 C6 1.391(8)
C1 C2 1.393(8)
C2 C3 1.382(8)
C2 H2A 0.9500
C3 C4 1.375(9)
C3 H3A 0.9500
C4 C5 1.376(9)
C4 H4A 0.9500
C5 C6 1.388(8)
C5 H5A 0.9500
C6 H6A 0.9500
C7 C12 1.375(8)
C7 C8 1.403(7)
C8 C9 1.389(7)
C8 H8A 0.9500
C9 C10 1.379(8)
C9 H9A 0.9500
C10 C11 1.375(8)
C10 H10A 0.9500
C11 C12 1.417(8)
C11 H11A 0.9500
C12 H12A 0.9500
C13 C14 1.395(8)
C13 C18 1.404(7)
C14 C15 1.381(8)
C14 H14A 0.9500
C15 C16 1.372(7)
C15 H15A 0.9500
C16 C17 1.405(8)
C16 H16A 0.9500
C17 C18 1.393(8)
C17 H17A 0.9500
C18 C25 1.498(8)
C19 C24 1.384(7)
C19 C20 1.389(8)
C19 C25 1.485(8)
C20 C21 1.379(8)
C20 H20A 0.9500
C21 C22 1.390(9)
C21 H21A 0.9500
C22 C23 1.367(9)
C22 H22A 0.9500
C23 C24 1.392(8)
C23 H23A 0.9500
C24 H24A 0.9500
C25 C26 1.318(8)
C26 C27 1.325(8)
C27 C34 1.490(8)
C27 C28 1.500(8)
C28 C33 1.399(8)
C28 C29 1.400(7)
C29 C30 1.382(8)
C29 H29A 0.9500
C30 C31 1.394(8)
C30 H30A 0.9500
C31 C32 1.384(8)
C31 H31A 0.9500
C32 C33 1.374(8)
C32 H32A 0.9500
C33 H33A 0.9500
C34 C35 1.403(7)
C34 C39 1.411(7)
C35 C36 1.390(8)
C35 H35A 0.9500
C36 C37 1.379(8)
C36 H36A 0.9500
C37 C38 1.385(8)
C37 H37A 0.9500
C38 C39 1.403(8)
C38 H38A 0.9500
C40 C41 1.385(8)
C40 C45 1.392(8)
C41 C42 1.404(7)
C41 H41A 0.9500
C42 C43 1.381(8)
C42 H42A 0.9500
C43 C44 1.365(8)
C43 H43A 0.9500
C44 C45 1.387(7)
C44 H44A 0.9500
C45 H45A 0.9500
C46 C47 1.386(8)
C46 C51 1.402(8)
C47 C48 1.372(8)
C47 H47A 0.9500
C48 C49 1.391(9)
C48 H48A 0.9500
C49 C50 1.362(9)
C49 H49A 0.9500
C50 C51 1.390(8)
C50 H50A 0.9500
C51 H51A 0.9500

loop_
_geom_hbond_atom_site_label_D
_geom_hbond_atom_site_label_H
_geom_hbond_atom_site_label_A
_geom_hbond_distance_DH
_geom_hbond_distance_HA
_geom_hbond_distance_DA
_geom_hbond_angle_DHA
O1W H1WA O2 0.81(12) 2.00(11) 2.718(8) 148(12)

loop_
_geom_torsion_atom_site_label_1
_geom_torsion_atom_site_label_2
_geom_torsion_atom_site_label_3
_geom_torsion_atom_site_label_4
_geom_torsion
O1 P1 C1 C6 -14.5(5)
C13 P1 C1 C6 -139.4(5)
C7 P1 C1 C6 106.6(5)
O1 P1 C1 C2 167.5(5)
C13 P1 C1 C2 42.6(6)
C7 P1 C1 C2 -71.3(5)
C6 C1 C2 C3 -1.0(9)
P1 C1 C2 C3 177.0(4)
C1 C2 C3 C4 0.1(9)
C2 C3 C4 C5 1.6(9)
C3 C4 C5 C6 -2.5(9)
C4 C5 C6 C1 1.7(9)
C2 C1 C6 C5 0.1(9)
P1 C1 C6 C5 -178.0(5)
O1 P1 C7 C12 -22.7(6)
C1 P1 C7 C12 -146.1(5)
C13 P1 C7 C12 100.6(5)
O1 P1 C7 C8 154.7(5)
C1 P1 C7 C8 31.3(6)
C13 P1 C7 C8 -82.0(6)
C12 C7 C8 C9 1.4(9)
P1 C7 C8 C9 -176.0(5)
C7 C8 C9 C10 -0.4(10)
C8 C9 C10 C11 0.2(10)
C9 C10 C11 C12 -0.9(10)
C8 C7 C12 C11 -2.1(9)
P1 C7 C12 C11 175.5(5)
C10 C11 C12 C7 1.9(10)
O1 P1 C13 C14 154.5(5)
C1 P1 C13 C14 -80.4(6)
C7 P1 C13 C14 33.3(6)
O1 P1 C13 C18 -24.5(6)
C1 P1 C13 C18 100.5(5)
C7 P1 C13 C18 -145.8(5)
C18 C13 C14 C15 -0.9(9)
P1 C13 C14 C15 180.0(5)
C13 C14 C15 C16 2.9(9)
C14 C15 C16 C17 -1.8(9)
C15 C16 C17 C18 -1.2(9)
C16 C17 C18 C13 3.2(9)
C16 C17 C18 C25 -173.9(5)
C14 C13 C18 C17 -2.1(8)
P1 C13 C18 C17 177.0(4)
C14 C13 C18 C25 174.8(5)
P1 C13 C18 C25 -6.2(8)
C24 C19 C20 C21 0.1(8)
C25 C19 C20 C21 179.9(5)
C19 C20 C21 C22 0.7(9)
C20 C21 C22 C23 -1.6(9)
C21 C22 C23 C24 1.6(9)
C20 C19 C24 C23 -0.1(8)
C25 C19 C24 C23 -179.9(5)
C22 C23 C24 C19 -0.7(9)
C24 C19 C25 C26 157.5(6)
C20 C19 C25 C26 -22.3(8)
C24 C19 C25 C18 -19.3(8)
C20 C19 C25 C18 160.9(5)
C17 C18 C25 C26 -63.1(7)
C13 C18 C25 C26 119.9(6)
C17 C18 C25 C19 113.7(6)
C13 C18 C25 C19 -63.2(8)
C26 C27 C28 C33 -172.0(6)
C34 C27 C28 C33 13.4(9)
C26 C27 C28 C29 4.0(9)
C34 C27 C28 C29 -170.6(5)
C33 C28 C29 C30 -1.1(9)
C27 C28 C29 C30 -177.2(6)
C28 C29 C30 C31 0.2(9)
C29 C30 C31 C32 0.1(9)
C30 C31 C32 C33 0.6(9)
C31 C32 C33 C28 -1.5(10)
C29 C28 C33 C32 1.8(9)
C27 C28 C33 C32 177.9(6)
C26 C27 C34 C35 -107.5(7)
C28 C27 C34 C35 67.1(7)
C26 C27 C34 C39 73.3(9)
C28 C27 C34 C39 -112.1(7)
C39 C34 C35 C36 1.6(9)
C27 C34 C35 C36 -177.6(6)
C34 C35 C36 C37 -0.5(10)
C35 C36 C37 C38 -0.7(10)
C36 C37 C38 C39 0.8(10)
C37 C38 C39 C34 0.3(10)
C37 C38 C39 P2 177.6(5)
C35 C34 C39 C38 -1.5(9)
C27 C34 C39 C38 177.7(6)
C35 C34 C39 P2 -178.8(5)
C27 C34 C39 P2 0.4(9)
O2 P2 C39 C38 -130.1(5)
C46 P2 C39 C38 101.1(5)
C40 P2 C39 C38 -7.0(6)
O2 P2 C39 C34 47.1(6)
C46 P2 C39 C34 -81.6(6)
C40 P2 C39 C34 170.2(5)
O2 P2 C40 C41 13.2(6)
C46 P2 C40 C41 136.1(5)
C39 P2 C40 C41 -111.3(5)
O2 P2 C40 C45 -167.4(5)
C46 P2 C40 C45 -44.5(6)
C39 P2 C40 C45 68.1(5)
C45 C40 C41 C42 -1.9(9)
P2 C40 C41 C42 177.5(4)
C40 C41 C42 C43 -2.1(9)
C41 C42 C43 C44 4.8(10)
C42 C43 C44 C45 -3.5(9)
C43 C44 C45 C40 -0.7(9)
C41 C40 C45 C44 3.4(9)
P2 C40 C45 C44 -176.0(4)
O2 P2 C46 C47 -148.8(4)
C39 P2 C46 C47 -20.5(5)
C40 P2 C46 C47 90.3(5)
O2 P2 C46 C51 40.6(5)
C39 P2 C46 C51 168.9(4)
C40 P2 C46 C51 -80.3(5)
C51 C46 C47 C48 0.8(8)
P2 C46 C47 C48 -169.6(4)
C46 C47 C48 C49 0.2(8)
C47 C48 C49 C50 -1.4(9)
C48 C49 C50 C51 1.6(9)
C49 C50 C51 C46 -0.6(9)
C47 C46 C51 C50 -0.6(8)
P2 C46 C51 C50 170.5(4)

loop_
_cod_related_entry_id
_cod_related_entry_database
_cod_related_entry_code
1 ChemSpider 30660203
